data_7013884
loop_
_publ_author_name
'Nishihara, Yasushi'
'Nara, Kyoko'
'Nishide, Yasuhiro'
'Osakada, Kohtaro'

_publ_section_title
;
 Cationic Rh complexes with novel spiro tetraarylpentaborate anions
 prepared from arylboronic acids and aryloxorhodium complexes.
;
_journal_issue 9
_journal_name_full 'Dalton transactions (Cambridge, England : 2003)'
_journal_page_first 1366
_journal_page_last 1375
_journal_paper_doi 10.1039/b315902g
_journal_year 2004
_chemical_formula_moiety 'C25 H52 O P3 Rh '
_chemical_formula_sum 'C25 H52 O P3 Rh'
_chemical_formula_weight 564.51
_space_group_IT_number 61
_symmetry_cell_setting orthorhombic
_symmetry_Int_Tables_number 61
_symmetry_space_group_name_Hall '-P 2ac 2ab'
_symmetry_space_group_name_H-M 'P b c a'
_cell_angle_alpha 90
_cell_angle_beta 90
_cell_angle_gamma 90
_cell_formula_units_Z 8
_cell_length_a 18.949(6)
_cell_length_b 18.153(4)
_cell_length_c 17.641(3)
_cell_measurement_reflns_used 20
_cell_measurement_temperature 23.0
_cell_measurement_theta_max 10.6
_cell_measurement_theta_min 9.5
_cell_volume 6068(3)
_computing_cell_refinement Unknown
_computing_data_collection Unknown
_computing_data_reduction CrystalStructure
_computing_publication_material 'CrystalStructure Ver. 3.10'
_computing_structure_refinement CRYSTALS
_computing_structure_solution SIR97
_diffrn_measured_fraction_theta_full 0.9980
_diffrn_measured_fraction_theta_max 0.9980
_diffrn_radiation_type 'Mo K\a'
_diffrn_radiation_wavelength 0.7107
_diffrn_reflns_limit_h_max 24
_diffrn_reflns_limit_h_min 0
_diffrn_reflns_limit_k_max 23
_diffrn_reflns_limit_k_min 0
_diffrn_reflns_limit_l_max 0
_diffrn_reflns_limit_l_min -22
_diffrn_reflns_number 7631
_diffrn_reflns_theta_full 27.50
_diffrn_reflns_theta_max 27.50
_exptl_absorpt_coefficient_mu 0.733
_exptl_absorpt_correction_type none
_exptl_crystal_colour 'dark orange'
_exptl_crystal_density_diffrn 1.236
_exptl_crystal_density_method 'not measured'
_exptl_crystal_description prismatic
_exptl_crystal_F_000 2400.00
_exptl_crystal_size_max 0.75
_exptl_crystal_size_mid 0.65
_exptl_crystal_size_min 0.60
_refine_diff_density_max 0.29
_refine_diff_density_min -1.03
_refine_ls_extinction_method none
_refine_ls_goodness_of_fit_ref 1.001
_refine_ls_hydrogen_treatment refall
_refine_ls_number_parameters 323
_refine_ls_number_reflns 4256
_refine_ls_R_factor_gt 0.0380
_refine_ls_shift/su_max 0.0000
_refine_ls_structure_factor_coef F
_refine_ls_weighting_details 'w = 1/[0.0010Fo^2^ + 1.3000\s^2^(Fo) + 0.0000]'
_refine_ls_weighting_scheme calc
_refine_ls_wR_factor_ref 0.0510
_reflns_number_gt 4256
_reflns_number_total 6960
_reflns_threshold_expression F^2^>2.0\s(F^2^)
_cod_data_source_file b315902g.txt
_cod_data_source_block form1
_cod_original_cell_volume 6068.1(3)
_cod_original_sg_symbol_H-M 'P 21/b 21/c 21/a'
_cod_original_formula_sum 'C25 H52 O P3 Rh '
_cod_database_code 7013884

loop_
_symmetry_equiv_pos_as_xyz
x,y,z
-x,-y,-z
-x+1/2,y+1/2,z
x+1/2,-y+1/2,-z
x,-y+1/2,z+1/2
-x,y+1/2,-z+1/2
-x+1/2,-y,z+1/2
x+1/2,y,-z+1/2

loop_
_atom_site_label
_atom_site_type_symbol
_atom_site_fract_x
_atom_site_fract_y
_atom_site_fract_z
_atom_site_U_iso_or_equiv
_atom_site_adp_type
_atom_site_occupancy
_atom_site_symmetry_multiplicity
_atom_site_calc_flag
_atom_site_refinement_flags
_atom_site_disorder_assembly
_atom_site_disorder_group
Rh1 Rh 0.26180(2) 0.12784(2) 0.88409(2) 0.03940(8) Uani 1.00 1 d . . .
P1 P 0.17654(5) 0.12984(6) 0.96932(6) 0.0438(3) Uani 1.00 1 d . . .
P2 P 0.35281(6) 0.16325(7) 0.96384(6) 0.0489(3) Uani 1.00 1 d . . .
P3 P 0.19839(6) 0.11905(6) 0.77122(6) 0.0465(3) Uani 1.00 1 d . . .
O1 O 0.3476(1) 0.1185(1) 0.8074(2) 0.0559(9) Uani 1.00 1 d . . .
C1 C 0.3767(2) 0.0549(2) 0.7888(2) 0.050(1) Uani 1.00 1 d . . .
C2 C 0.4255(2) 0.0519(3) 0.7285(2) 0.051(1) Uani 1.00 1 d . . .
C3 C 0.4586(2) -0.0132(3) 0.7088(3) 0.060(1) Uani 1.00 1 d . . .
C4 C 0.4445(3) -0.0784(3) 0.7457(3) 0.062(1) Uani 1.00 1 d . . .
C5 C 0.3961(3) -0.0755(3) 0.8039(3) 0.072(2) Uani 1.00 1 d . . .
C6 C 0.3631(3) -0.0110(3) 0.8247(3) 0.065(2) Uani 1.00 1 d . . .
C7 C 0.4807(3) -0.1503(3) 0.7227(3) 0.095(2) Uani 1.00 1 d . . .
C8 C 0.1911(2) 0.0669(2) 1.0497(2) 0.056(1) Uani 1.00 1 d . . .
C9 C 0.1923(3) -0.0143(3) 1.0247(3) 0.081(2) Uani 1.00 1 d . . .
C10 C 0.1577(3) 0.2163(3) 1.0189(3) 0.061(1) Uani 1.00 1 d . . .
C11 C 0.1385(3) 0.2795(3) 0.9668(3) 0.095(2) Uani 1.00 1 d . . .
C12 C 0.0869(2) 0.1025(3) 0.9411(3) 0.058(1) Uani 1.00 1 d . . .
C13 C 0.0297(3) 0.0989(3) 1.0018(3) 0.079(2) Uani 1.00 1 d . . .
C14 C 0.3985(2) 0.2391(3) 0.9149(3) 0.063(1) Uani 1.00 1 d . . .
C15 C 0.3570(3) 0.3109(3) 0.9147(4) 0.091(2) Uani 1.00 1 d . . .
C16 C 0.4241(2) 0.0963(3) 0.9754(3) 0.066(1) Uani 1.00 1 d . . .
C17 C 0.4046(3) 0.0319(3) 1.0283(3) 0.097(2) Uani 1.00 1 d . . .
C18 C 0.3436(3) 0.1987(3) 1.0617(3) 0.071(2) Uani 1.00 1 d . . .
C19 C 0.4109(3) 0.2253(4) 1.1014(3) 0.104(2) Uani 1.00 1 d . . .
C20 C 0.2085(3) 0.0319(2) 0.7197(3) 0.063(1) Uani 1.00 1 d . . .
C21 C 0.1723(3) -0.0322(3) 0.7575(3) 0.096(2) Uani 1.00 1 d . . .
C22 C 0.2391(3) 0.1860(3) 0.7059(3) 0.065(1) Uani 1.00 1 d . . .
C23 C 0.2280(4) 0.2639(3) 0.7317(3) 0.098(2) Uani 1.00 1 d . . .
C24 C 0.1033(2) 0.1388(2) 0.7573(2) 0.056(1) Uani 1.00 1 d . . .
C25 C 0.0766(3) 0.1428(3) 0.6758(3) 0.080(2) Uani 1.00 1 d . . .
H1 H 0.4355(2) 0.0958(3) 0.7011(2) 0.062(2) Uiso 1.00 1 c . . .
H2 H 0.4920(2) -0.0134(3) 0.6687(3) 0.072(2) Uiso 1.00 1 c . . .
H3 H 0.3856(3) -0.1200(3) 0.8300(3) 0.086(2) Uiso 1.00 1 c . . .
H4 H 0.3303(3) -0.0112(3) 0.8654(3) 0.078(2) Uiso 1.00 1 c . . .
H5 H 0.4461(3) -0.1852(3) 0.7078(3) 0.114(3) Uiso 1.00 1 c . . .
H6 H 0.5120(3) -0.1414(3) 0.6816(3) 0.114(3) Uiso 1.00 1 c . . .
H7 H 0.5066(3) -0.1690(3) 0.7646(3) 0.114(3) Uiso 1.00 1 c . . .
H8 H 0.2354(2) 0.0776(2) 1.0724(2) 0.067(2) Uiso 1.00 1 c . . .
H9 H 0.1546(2) 0.0739(2) 1.0858(2) 0.067(2) Uiso 1.00 1 c . . .
H10 H 0.1481(3) -0.0255(3) 1.0020(3) 0.097(2) Uiso 1.00 1 c . . .
H11 H 0.2290(3) -0.0218(3) 0.9888(3) 0.097(2) Uiso 1.00 1 c . . .
H12 H 0.1996(3) -0.0457(3) 1.0671(3) 0.097(2) Uiso 1.00 1 c . . .
H13 H 0.1197(3) 0.2082(3) 1.0531(3) 0.073(2) Uiso 1.00 1 c . . .
H14 H 0.1985(3) 0.2306(3) 1.0465(3) 0.073(2) Uiso 1.00 1 c . . .
H15 H 0.1287(3) 0.3231(3) 0.9947(3) 0.114(3) Uiso 1.00 1 c . . .
H16 H 0.1765(3) 0.2884(3) 0.9329(3) 0.114(3) Uiso 1.00 1 c . . .
H17 H 0.0978(3) 0.2655(3) 0.9388(3) 0.114(3) Uiso 1.00 1 c . . .
H18 H 0.0710(2) 0.1366(3) 0.9040(3) 0.070(2) Uiso 1.00 1 c . . .
H19 H 0.0902(2) 0.0549(3) 0.9191(3) 0.070(2) Uiso 1.00 1 c . . .
H20 H 0.0252(3) 0.1461(3) 1.0244(3) 0.095(2) Uiso 1.00 1 c . . .
H21 H -0.0144(3) 0.0844(3) 0.9809(3) 0.095(2) Uiso 1.00 1 c . . .
H22 H 0.0439(3) 0.0641(3) 1.0391(3) 0.095(2) Uiso 1.00 1 c . . .
H23 H 0.4424(2) 0.2477(3) 0.9394(3) 0.075(2) Uiso 1.00 1 c . . .
H24 H 0.4067(2) 0.2247(3) 0.8639(3) 0.075(2) Uiso 1.00 1 c . . .
H25 H 0.3489(3) 0.3259(3) 0.9655(4) 0.110(2) Uiso 1.00 1 c . . .
H26 H 0.3823(3) 0.3483(3) 0.8886(4) 0.109(2) Uiso 1.00 1 c . . .
H27 H 0.3130(3) 0.3027(3) 0.8902(4) 0.109(2) Uiso 1.00 1 c . . .
H28 H 0.4345(2) 0.0758(3) 0.9271(3) 0.079(2) Uiso 1.00 1 c . . .
H29 H 0.4649(2) 0.1199(3) 0.9950(3) 0.079(2) Uiso 1.00 1 c . . .
H30 H 0.3937(3) 0.0521(3) 1.0766(3) 0.116(3) Uiso 1.00 1 c . . .
H31 H 0.3642(3) 0.0075(3) 1.0085(3) 0.116(3) Uiso 1.00 1 c . . .
H32 H 0.4422(3) -0.0024(3) 1.0332(3) 0.116(3) Uiso 1.00 1 c . . .
H33 H 0.3110(3) 0.2385(3) 1.0606(3) 0.085(2) Uiso 1.00 1 c . . .
H34 H 0.3251(3) 0.1601(3) 1.0920(3) 0.085(2) Uiso 1.00 1 c . . .
H35 H 0.4442(3) 0.1863(4) 1.1036(3) 0.125(3) Uiso 1.00 1 c . . .
H36 H 0.4299(3) 0.2648(4) 1.0725(3) 0.125(3) Uiso 1.00 1 c . . .
H37 H 0.4009(3) 0.2420(4) 1.1513(3) 0.125(3) Uiso 1.00 1 c . . .
H38 H 0.1889(3) 0.0375(2) 0.6704(3) 0.075(2) Uiso 1.00 1 c . . .
H39 H 0.2574(3) 0.0210(2) 0.7155(3) 0.075(2) Uiso 1.00 1 c . . .
H40 H 0.1232(3) -0.0222(3) 0.7611(3) 0.115(3) Uiso 1.00 1 c . . .
H41 H 0.1794(3) -0.0762(3) 0.7293(3) 0.115(3) Uiso 1.00 1 c . . .
H42 H 0.1913(3) -0.0381(3) 0.8070(3) 0.115(3) Uiso 1.00 1 c . . .
H43 H 0.2884(3) 0.1769(3) 0.7036(3) 0.078(2) Uiso 1.00 1 c . . .
H44 H 0.2192(3) 0.1799(3) 0.6569(3) 0.078(2) Uiso 1.00 1 c . . .
H45 H 0.2480(4) 0.2703(3) 0.7807(3) 0.118(3) Uiso 1.00 1 c . . .
H46 H 0.2495(4) 0.2972(3) 0.6972(3) 0.118(3) Uiso 1.00 1 c . . .
H47 H 0.1787(4) 0.2732(3) 0.7339(3) 0.118(3) Uiso 1.00 1 c . . .
H48 H 0.0770(2) 0.1016(2) 0.7825(2) 0.067(2) Uiso 1.00 1 c . . .
H49 H 0.0939(2) 0.1852(2) 0.7801(2) 0.067(2) Uiso 1.00 1 c . . .
H50 H 0.0274(3) 0.1530(3) 0.6750(3) 0.096(2) Uiso 1.00 1 c . . .
H51 H 0.1012(3) 0.1807(3) 0.6497(3) 0.095(2) Uiso 1.00 1 c . . .
H52 H 0.0852(3) 0.0969(3) 0.6516(3) 0.096(2) Uiso 1.00 1 c . . .

loop_
_atom_site_aniso_label
_atom_site_aniso_U_11
_atom_site_aniso_U_22
_atom_site_aniso_U_33
_atom_site_aniso_U_12
_atom_site_aniso_U_13
_atom_site_aniso_U_23
Rh1 0.0384(2) 0.0453(2) 0.0345(2) 0.0001(1) 0.0068(1) -0.0012(1)
P1 0.0414(5) 0.0551(6) 0.0348(5) -0.0004(5) 0.0057(4) -0.0027(5)
P2 0.0382(5) 0.0616(7) 0.0468(6) 0.0001(5) 0.0012(5) 0.0008(5)
P3 0.0535(6) 0.0523(6) 0.0336(5) -0.0074(5) 0.0051(4) -0.0009(5)
O1 0.055(2) 0.058(2) 0.055(2) 0.002(1) 0.023(1) -0.001(1)
C1 0.046(2) 0.060(3) 0.044(2) 0.002(2) 0.010(2) -0.003(2)
C2 0.046(2) 0.063(3) 0.045(2) -0.007(2) 0.013(2) -0.006(2)
C3 0.049(2) 0.080(3) 0.051(3) -0.000(2) 0.013(2) -0.014(2)
C4 0.060(3) 0.065(3) 0.062(3) 0.012(2) 0.000(2) -0.014(2)
C5 0.089(4) 0.059(3) 0.067(3) 0.002(3) 0.011(3) 0.002(3)
C6 0.071(3) 0.067(3) 0.058(3) -0.001(2) 0.028(2) 0.003(2)
C7 0.106(5) 0.091(4) 0.088(4) 0.031(4) -0.000(4) -0.027(4)
C8 0.055(3) 0.067(3) 0.046(2) -0.006(2) 0.004(2) 0.010(2)
C9 0.091(4) 0.073(3) 0.079(4) -0.003(3) -0.007(3) 0.020(3)
C10 0.060(3) 0.070(3) 0.053(3) 0.001(2) 0.008(2) -0.014(2)
C11 0.118(5) 0.078(4) 0.090(4) 0.034(4) 0.017(4) 0.002(3)
C12 0.047(2) 0.076(3) 0.051(3) -0.004(2) 0.004(2) -0.006(2)
C13 0.049(3) 0.108(4) 0.081(4) -0.007(3) 0.016(3) -0.001(3)
C14 0.051(3) 0.067(3) 0.069(3) -0.012(2) -0.000(2) 0.006(2)
C15 0.087(4) 0.064(3) 0.122(5) -0.007(3) -0.007(4) 0.013(3)
C16 0.042(2) 0.082(3) 0.073(3) 0.006(2) 0.003(2) 0.016(3)
C17 0.080(4) 0.105(5) 0.105(5) 0.027(4) 0.016(4) 0.045(4)
C18 0.056(3) 0.103(4) 0.054(3) -0.003(3) -0.001(2) -0.015(3)
C19 0.083(4) 0.153(7) 0.077(4) -0.012(4) -0.022(3) -0.029(4)
C20 0.070(3) 0.064(3) 0.054(3) -0.004(2) 0.004(2) -0.016(2)
C21 0.117(5) 0.059(3) 0.112(5) -0.016(3) 0.014(4) -0.012(3)
C22 0.067(3) 0.084(3) 0.045(3) -0.015(3) 0.007(2) 0.011(2)
C23 0.161(6) 0.073(4) 0.060(3) -0.041(4) 0.013(4) 0.008(3)
C24 0.057(3) 0.065(3) 0.046(2) -0.001(2) -0.005(2) 0.004(2)
C25 0.083(4) 0.099(4) 0.057(3) 0.000(3) -0.022(3) 0.007(3)

loop_
_atom_type_symbol
_atom_type_description
_atom_type_scat_dispersion_real
_atom_type_scat_dispersion_imag
_atom_type_scat_source
C C 0.003 0.002
;
International Tables for Crystallography
(1992, Vol. C, Tables 4.2.6.8 and 6.1.1.4)
;
H H 0.000 0.000
;
International Tables for Crystallography
(1992, Vol. C, Table 6.1.1.4)
;
O O 0.011 0.006
;
International Tables for Crystallography
(1992, Vol. C, Tables 4.2.6.8 and 6.1.1.4)
;
P P 0.102 0.094
;
International Tables for Crystallography
(1992, Vol. C, Tables 4.2.6.8 and 6.1.1.4)
;
Rh Rh -1.118 0.919
;
International Tables for Crystallography
(1992, Vol. C, Tables 4.2.6.8 and 6.1.1.4)
;

loop_
_geom_angle_atom_site_label_1
_geom_angle_site_symmetry_1
_geom_angle_atom_site_label_2
_geom_angle_site_symmetry_2
_geom_angle_atom_site_label_3
_geom_angle_site_symmetry_3
_geom_angle
_geom_angle_publ_flag
P1 . Rh1 . P2 . 97.27(4) yes
P1 . Rh1 . P3 . 101.87(5) yes
P2 . Rh1 . P3 . 157.14(4) yes
P1 . Rh1 . O1 . 175.17(8) yes
P2 . Rh1 . O1 . 80.73(9) yes
P3 . Rh1 . O1 . 81.07(9) yes
Rh1 . P1 . C8 . 113.84(15) no
Rh1 . P1 . C10 . 118.83(16) no
C8 . P1 . C10 . 101.2(2) no
Rh1 . P1 . C12 . 119.16(14) no
C8 . P1 . C12 . 100.4(2) no
C10 . P1 . C12 . 100.4(2) no
Rh1 . P2 . C14 . 105.81(16) no
Rh1 . P2 . C16 . 115.64(18) no
C14 . P2 . C16 . 101.7(2) no
Rh1 . P2 . C18 . 126.34(16) no
C14 . P2 . C18 . 102.8(2) no
C16 . P2 . C18 . 101.4(2) no
Rh1 . P3 . C20 . 115.38(17) no
Rh1 . P3 . C22 . 105.84(16) no
C20 . P3 . C22 . 102.4(2) no
Rh1 . P3 . C24 . 126.96(14) no
C20 . P3 . C24 . 101.7(2) no
C22 . P3 . C24 . 101.3(2) no
Rh1 . O1 . C1 . 123.2(2) no
O1 . C1 . C2 . 119.6(4) no
O1 . C1 . C6 . 124.5(4) no
C2 . C1 . C6 . 115.8(4) no
C1 . C2 . C3 . 121.3(4) no
C1 . C2 . H1 . 118.8 no
C3 . C2 . H1 . 119.9 no
C2 . C3 . C4 . 121.9(4) no
C2 . C3 . H2 . 119.5 no
C4 . C3 . H2 . 118.6 no
C3 . C4 . C5 . 116.7(4) no
C3 . C4 . C7 . 121.4(5) no
C5 . C4 . C7 . 121.8(5) no
C4 . C5 . C6 . 122.1(5) no
C4 . C5 . H3 . 118.0 no
C6 . C5 . H3 . 119.0 no
C1 . C6 . C5 . 122.1(4) no
C1 . C6 . H4 . 118.3 no
C5 . C6 . H4 . 119.6 no
C4 . C7 . H5 . 109.4 no
C4 . C7 . H6 . 109.7 no
H5 . C7 . H6 . 109.5 no
C4 . C7 . H7 . 109.3 no
H5 . C7 . H7 . 109.5 no
H6 . C7 . H7 . 109.5 no
P1 . C8 . C9 . 112.1(3) no
P1 . C8 . H8 . 109.3 no
C9 . C8 . H8 . 107.8 no
P1 . C8 . H9 . 108.9 no
C9 . C8 . H9 . 109.3 no
H8 . C8 . H9 . 109.5 no
C8 . C9 . H10 . 108.2 no
C8 . C9 . H11 . 109.7 no
H10 . C9 . H11 . 109.5 no
C8 . C9 . H12 . 110.5 no
H10 . C9 . H12 . 109.5 no
H11 . C9 . H12 . 109.5 no
P1 . C10 . C11 . 114.0(3) no
P1 . C10 . H13 . 108.5 no
C11 . C10 . H13 . 108.7 no
P1 . C10 . H14 . 108.7 no
C11 . C10 . H14 . 107.4 no
H13 . C10 . H14 . 109.5 no
C10 . C11 . H15 . 111.4 no
C10 . C11 . H16 . 109.2 no
H15 . C11 . H16 . 109.5 no
C10 . C11 . H17 . 107.8 no
H15 . C11 . H17 . 109.5 no
H16 . C11 . H17 . 109.5 no
P1 . C12 . C13 . 118.6(3) no
P1 . C12 . H18 . 107.7 no
C13 . C12 . H18 . 106.7 no
P1 . C12 . H19 . 107.2 no
C13 . C12 . H19 . 107.0 no
H18 . C12 . H19 . 109.5 no
C12 . C13 . H20 . 108.7 no
C12 . C13 . H21 . 111.3 no
H20 . C13 . H21 . 109.5 no
C12 . C13 . H22 . 108.3 no
H20 . C13 . H22 . 109.5 no
H21 . C13 . H22 . 109.5 no
P2 . C14 . C15 . 113.5(3) no
P2 . C14 . H23 . 108.8 no
C15 . C14 . H23 . 108.2 no
P2 . C14 . H24 . 108.4 no
C15 . C14 . H24 . 108.5 no
H23 . C14 . H24 . 109.5 no
C14 . C15 . H25 . 109.1 no
C14 . C15 . H26 . 110.6 no
H25 . C15 . H26 . 109.5 no
C14 . C15 . H27 . 108.7 no
H25 . C15 . H27 . 109.5 no
H26 . C15 . H27 . 109.5 no
P2 . C16 . C17 . 113.3(3) no
P2 . C16 . H28 . 108.3 no
C17 . C16 . H28 . 107.3 no
P2 . C16 . H29 . 109.9 no
C17 . C16 . H29 . 108.5 no
H28 . C16 . H29 . 109.5 no
C16 . C17 . H30 . 107.6 no
C16 . C17 . H31 . 108.9 no
H30 . C17 . H31 . 109.5 no
C16 . C17 . H32 . 111.8 no
H30 . C17 . H32 . 109.5 no
H31 . C17 . H32 . 109.5 no
P2 . C18 . C19 . 117.2(4) no
P2 . C18 . H33 . 107.8 no
C19 . C18 . H33 . 108.1 no
P2 . C18 . H34 . 107.7 no
C19 . C18 . H34 . 106.4 no
H33 . C18 . H34 . 109.5 no
C18 . C19 . H35 . 109.6 no
C18 . C19 . H36 . 107.9 no
H35 . C19 . H36 . 109.5 no
C18 . C19 . H37 . 110.9 no
H35 . C19 . H37 . 109.5 no
H36 . C19 . H37 . 109.5 no
P3 . C20 . C21 . 113.5(3) no
P3 . C20 . H38 . 108.7 no
C21 . C20 . H38 . 108.1 no
P3 . C20 . H39 . 108.6 no
C21 . C20 . H39 . 108.5 no
H38 . C20 . H39 . 109.5 no
C20 . C21 . H40 . 109.2 no
C20 . C21 . H41 . 110.6 no
H40 . C21 . H41 . 109.5 no
C20 . C21 . H42 . 108.7 no
H40 . C21 . H42 . 109.5 no
H41 . C21 . H42 . 109.5 no
P3 . C22 . C23 . 111.9(3) no
P3 . C22 . H43 . 108.9 no
C23 . C22 . H43 . 108.4 no
P3 . C22 . H44 . 108.9 no
C23 . C22 . H44 . 109.3 no
H43 . C22 . H44 . 109.5 no
C22 . C23 . H45 . 109.6 no
C22 . C23 . H46 . 110.2 no
H45 . C23 . H46 . 109.5 no
C22 . C23 . H47 . 108.7 no
H45 . C23 . H47 . 109.5 no
H46 . C23 . H47 . 109.5 no
P3 . C24 . C25 . 117.2(3) no
P3 . C24 . H48 . 108.1 no
C25 . C24 . H48 . 107.5 no
P3 . C24 . H49 . 107.3 no
C25 . C24 . H49 . 107.2 no
H48 . C24 . H49 . 109.5 no
C24 . C25 . H50 . 110.4 no
C24 . C25 . H51 . 109.2 no
H50 . C25 . H51 . 109.5 no
C24 . C25 . H52 . 108.8 no
H50 . C25 . H52 . 109.5 no
H51 . C25 . H52 . 109.5 no

loop_
_geom_bond_atom_site_label_1
_geom_bond_site_symmetry_1
_geom_bond_atom_site_label_2
_geom_bond_site_symmetry_2
_geom_bond_distance
_geom_bond_publ_flag
Rh1 . P1 . 2.2073(11) yes
Rh1 . P2 . 2.3165(12) yes
Rh1 . P3 . 2.3311(12) yes
Rh1 . O1 . 2.122(3) yes
P1 . C8 . 1.842(4) no
P1 . C10 . 1.831(4) no
P1 . C12 . 1.838(4) no
P2 . C14 . 1.841(4) no
P2 . C16 . 1.828(5) no
P2 . C18 . 1.851(5) no
P3 . C20 . 1.836(4) no
P3 . C22 . 1.844(4) no
P3 . C24 . 1.853(5) no
O1 . C1 . 1.321(5) yes
C1 . C2 . 1.411(5) no
C1 . C6 . 1.377(6) no
C2 . C3 . 1.382(6) no
C2 . H1 . 0.95 no
C3 . C4 . 1.376(6) no
C3 . H2 . 0.95 no
C4 . C5 . 1.378(7) no
C4 . C7 . 1.530(6) no
C5 . C6 . 1.378(6) no
C5 . H3 . 0.95 no
C6 . H4 . 0.95 no
C7 . H5 . 0.95 no
C7 . H6 . 0.95 no
C7 . H7 . 0.95 no
C8 . C9 . 1.539(6) no
C8 . H8 . 0.95 no
C8 . H9 . 0.95 no
C9 . H10 . 0.95 no
C9 . H11 . 0.95 no
C9 . H12 . 0.95 no
C10 . C11 . 1.515(6) no
C10 . H13 . 0.95 no
C10 . H14 . 0.95 no
C11 . H15 . 0.95 no
C11 . H16 . 0.95 no
C11 . H17 . 0.95 no
C12 . C13 . 1.525(6) no
C12 . H18 . 0.95 no
C12 . H19 . 0.95 no
C13 . H20 . 0.95 no
C13 . H21 . 0.95 no
C13 . H22 . 0.95 no
C14 . C15 . 1.522(6) no
C14 . H23 . 0.95 no
C14 . H24 . 0.95 no
C15 . H25 . 0.95 no
C15 . H26 . 0.95 no
C15 . H27 . 0.95 no
C16 . C17 . 1.541(6) no
C16 . H28 . 0.95 no
C16 . H29 . 0.95 no
C17 . H30 . 0.95 no
C17 . H31 . 0.95 no
C17 . H32 . 0.95 no
C18 . C19 . 1.534(6) no
C18 . H33 . 0.95 no
C18 . H34 . 0.95 no
C19 . H35 . 0.95 no
C19 . H36 . 0.95 no
C19 . H37 . 0.95 no
C20 . C21 . 1.507(6) no
C20 . H38 . 0.95 no
C20 . H39 . 0.95 no
C21 . H40 . 0.95 no
C21 . H41 . 0.95 no
C21 . H42 . 0.95 no
C22 . C23 . 1.500(7) no
C22 . H43 . 0.95 no
C22 . H44 . 0.95 no
C23 . H45 . 0.95 no
C23 . H46 . 0.95 no
C23 . H47 . 0.95 no
C24 . C25 . 1.526(6) no
C24 . H48 . 0.95 no
C24 . H49 . 0.95 no
C25 . H50 . 0.95 no
C25 . H51 . 0.95 no
C25 . H52 . 0.95 no
